data_1507044
loop_
_publ_author_name
'Higham, Luke T.'
'Kreher, Ulf P.'
'Raston, Colin L.'
'Scott, Janet L.'
'Strauss, Christopher R.'

_publ_section_title
;
 Horning-crown macrocycles: novel hybrids of calixarenes and crown ethers.
;
_journal_issue 19
_journal_name_full 'Organic letters'
_journal_page_first 3261
_journal_page_last 3264
_journal_paper_doi 10.1021/ol048921s
_journal_volume 6
_journal_year 2004
_chemical_formula_moiety 'C44 H40 O6 . C2 H6 N2 . C1 H2 Cl2'
_chemical_formula_sum 'C47 H50 Cl2 N2 O6'
_chemical_formula_weight 809.79
_chemical_name_systematic
; 
3,4:9,10:18,19:24,25-Tetrabenzo-5,8,20,23-tetraoxa-tricyclo[25.3.1.112,16]dotriaconta-1(30),3,9,12,14,16(32),18,24,27(31),28-decaene-31,32-diol ethylenediamine/dichloromethane inclusion complex
;
_space_group_IT_number 2
_symmetry_cell_setting triclinic
_symmetry_space_group_name_Hall '-P 1'
_symmetry_space_group_name_H-M 'P -1'
_atom_sites_solution_hydrogens geom
_atom_sites_solution_primary direct
_atom_sites_solution_secondary difmap
_audit_creation_method SHELXL-97
_cell_angle_alpha 78.5980(10)
_cell_angle_beta 71.5800(10)
_cell_angle_gamma 64.6980(10)
_cell_formula_units_Z 2
_cell_length_a 12.3043(3)
_cell_length_b 12.9833(3)
_cell_length_c 15.1589(4)
_cell_measurement_temperature 123(2)
_cell_volume 2071.61(9)
_computing_cell_refinement 'Nonius collect'
_computing_data_collection 'Nonius collect'
_computing_data_reduction 'Nonius collect'
_computing_molecular_graphics X-Seed
_computing_publication_material ciftab
_computing_structure_refinement 'SHELXL-97 (Sheldrick, 1997)'
_computing_structure_solution 'SHELXS-97 (Sheldrick, 1990)'
_diffrn_ambient_temperature 123(2)
_diffrn_measured_fraction_theta_full 0.973
_diffrn_measured_fraction_theta_max 0.973
_diffrn_measurement_device_type 'Enraf Nonius Kappa CCD'
_diffrn_measurement_method 'phi and omega scans'
_diffrn_radiation_monochromator graphite
_diffrn_radiation_source 'fine-focus sealed tube'
_diffrn_radiation_type MoK\a
_diffrn_radiation_wavelength 0.71073
_diffrn_reflns_av_R_equivalents 0.0000
_diffrn_reflns_av_sigmaI/netI 0.1170
_diffrn_reflns_limit_h_max 16
_diffrn_reflns_limit_h_min 0
_diffrn_reflns_limit_k_max 17
_diffrn_reflns_limit_k_min -15
_diffrn_reflns_limit_l_max 20
_diffrn_reflns_limit_l_min -18
_diffrn_reflns_number 10015
_diffrn_reflns_theta_full 28.28
_diffrn_reflns_theta_max 28.28
_diffrn_reflns_theta_min 2.65
_exptl_absorpt_coefficient_mu 0.209
_exptl_absorpt_correction_type none
_exptl_crystal_colour colourless
_exptl_crystal_density_diffrn 1.298
_exptl_crystal_density_method 'not measured'
_exptl_crystal_description needles
_exptl_crystal_F_000 856
_exptl_crystal_size_max 0.40
_exptl_crystal_size_mid 0.30
_exptl_crystal_size_min 0.30
_refine_diff_density_max 0.457
_refine_diff_density_min -0.651
_refine_diff_density_rms 0.052
_refine_ls_extinction_method none
_refine_ls_goodness_of_fit_ref 0.900
_refine_ls_hydrogen_treatment mixed
_refine_ls_matrix_type full
_refine_ls_number_parameters 532
_refine_ls_number_reflns 10015
_refine_ls_number_restraints 0
_refine_ls_restrained_S_all 0.900
_refine_ls_R_factor_all 0.1354
_refine_ls_R_factor_gt 0.0511
_refine_ls_shift/su_max 0.000
_refine_ls_shift/su_mean 0.000
_refine_ls_structure_factor_coef Fsqd
_refine_ls_weighting_details 'calc w=1/[\s^2^(Fo^2^)+(0.0586P)^2^+0.0000P] where P=(Fo^2^+2Fc^2^)/3'
_refine_ls_weighting_scheme calc
_refine_ls_wR_factor_gt 0.1088
_refine_ls_wR_factor_ref 0.1321
_reflns_number_gt 4831
_reflns_number_total 10015
_reflns_threshold_expression >2sigma(I)
_cod_data_source_file ol048921ssi20040809_091408.cif
_cod_data_source_block 4.theylendiamine.DCM
_cod_depositor_comments
;
The following automatic conversions were performed:

'_symmetry_cell_setting' value 'Triclinic' changed to 'triclinic'
according to /home/saulius/struct/CIF-dictionaries/cif_core.dic
dictionary named 'cif_core.dic' version 2.4.1 from 2010-06-29.

Automatic conversion script
Id: cif_fix_values 1715 2011-07-08 13:25:40Z adriana 
;
_cod_original_sg_symbol_H-M P-1
_cod_database_code 1507044

loop_
_symmetry_equiv_pos_as_xyz
'x, y, z'
'-x, -y, -z'

loop_
_atom_site_label
_atom_site_type_symbol
_atom_site_fract_x
_atom_site_fract_y
_atom_site_fract_z
_atom_site_U_iso_or_equiv
_atom_site_adp_type
_atom_site_occupancy
_atom_site_symmetry_multiplicity
_atom_site_calc_flag
_atom_site_refinement_flags
Cl1 Cl 0.28845(8) 0.34592(7) 0.31157(5) 0.0763(3) Uani 1 1 d .
Cl2 Cl 0.49887(6) 0.32237(7) 0.37315(7) 0.0823(3) Uani 1 1 d .
C3G C 0.3397(2) 0.3515(2) 0.40480(15) 0.0434(6) Uani 1 1 d .
H3G1 H 0.3224 0.2953 0.4557 0.052 Uiso 1 1 calc R
H3G2 H 0.2925 0.4284 0.4287 0.052 Uiso 1 1 calc R
O2 O 0.61803(11) 0.64792(11) 0.34580(9) 0.0298(4) Uani 1 1 d .
O3 O 0.35620(12) 0.81873(11) 0.37367(9) 0.0301(4) Uani 1 1 d .
O1 O 0.68050(13) 0.87357(13) 0.46128(10) 0.0361(4) Uani 1 1 d .
C4 C 0.81058(18) 0.59690(17) 0.37625(13) 0.0258(5) Uani 1 1 d .
C5 C 0.71182(18) 0.56646(16) 0.38292(13) 0.0262(5) Uani 1 1 d .
C7 C 0.42300(18) 0.72921(17) 0.31098(14) 0.0301(5) Uani 1 1 d .
H7A H 0.4716 0.7559 0.2527 0.036 Uiso 1 1 calc R
H7B H 0.3636 0.7079 0.2949 0.036 Uiso 1 1 calc R
N1 N 0.55413(16) 1.01379(15) 0.11150(12) 0.0377(5) Uani 1 1 d .
C8 C 0.28543(17) 0.92433(17) 0.33836(14) 0.0271(5) Uani 1 1 d .
C1 C 0.80259(17) 0.85652(17) 0.41603(13) 0.0271(5) Uani 1 1 d .
N2 N 0.53665(19) 1.03193(19) 0.36386(13) 0.0386(5) Uani 1 1 d .
C18 C 0.99770(18) 0.74900(17) 0.31452(14) 0.0314(5) Uani 1 1 d .
H18 H 1.0474 0.6885 0.2745 0.038 Uiso 1 1 calc R
C19 C 1.05168(18) 0.81342(18) 0.33251(14) 0.0326(5) Uani 1 1 d .
H19 H 1.1377 0.7971 0.3054 0.039 Uiso 1 1 calc R
C21 C 0.85464(18) 0.92510(17) 0.43308(13) 0.0287(5) Uani 1 1 d .
C13 C 0.27779(18) 0.94813(18) 0.24616(14) 0.0304(5) Uani 1 1 d .
H13 H 0.3216 0.8899 0.2037 0.037 Uiso 1 1 calc R
C14 C 0.71125(19) 0.46125(17) 0.42385(14) 0.0317(5) Uani 1 1 d .
H14 H 0.6443 0.4412 0.4268 0.038 Uiso 1 1 calc R
C2 C 0.87226(18) 0.77031(17) 0.35356(14) 0.0277(5) Uani 1 1 d .
C20 C 0.97985(19) 0.90220(18) 0.39040(14) 0.0320(5) Uani 1 1 d .
H20 H 1.0166 0.9481 0.4011 0.038 Uiso 1 1 calc R
C9 C 0.21923(18) 1.00838(17) 0.40262(14) 0.0294(5) Uani 1 1 d .
C1G C 0.51223(19) 1.06485(18) 0.20046(14) 0.0338(5) Uani 1 1 d .
H1G1 H 0.4202 1.0947 0.2213 0.041 Uiso 1 1 calc R
H1G2 H 0.5370 1.1303 0.1908 0.041 Uiso 1 1 calc R
C16 C 0.90692(19) 0.41363(18) 0.45638(15) 0.0341(5) Uani 1 1 d .
H16 H 0.9732 0.3621 0.4825 0.041 Uiso 1 1 calc R
C6 C 0.50890(17) 0.62751(17) 0.35670(15) 0.0309(5) Uani 1 1 d .
H6A H 0.4682 0.6177 0.4237 0.037 Uiso 1 1 calc R
H6B H 0.5311 0.5574 0.3269 0.037 Uiso 1 1 calc R
C3 C 0.8102(2) 0.70933(18) 0.32463(15) 0.0343(5) Uani 1 1 d .
H3A H 0.8501 0.6957 0.2578 0.041 Uiso 1 1 calc R
H3B H 0.7223 0.7621 0.3297 0.041 Uiso 1 1 calc R
C17 C 0.90736(18) 0.51924(17) 0.41316(14) 0.0297(5) Uani 1 1 d .
H17 H 0.9755 0.5381 0.4090 0.036 Uiso 1 1 calc R
C2G C 0.56523(18) 0.98132(18) 0.27695(14) 0.0330(5) Uani 1 1 d .
H2G1 H 0.5328 0.9204 0.2910 0.040 Uiso 1 1 calc R
H2G2 H 0.6569 0.9449 0.2529 0.040 Uiso 1 1 calc R
C12 C 0.2055(2) 1.05785(18) 0.21695(16) 0.0380(6) Uani 1 1 d .
H12 H 0.2000 1.0746 0.1542 0.046 Uiso 1 1 calc R
C10 C 0.1490(2) 1.11706(18) 0.37049(15) 0.0368(6) Uani 1 1 d .
H10 H 0.1047 1.1758 0.4125 0.044 Uiso 1 1 calc R
C15 C 0.80990(19) 0.38496(18) 0.46070(15) 0.0368(6) Uani 1 1 d .
H15 H 0.8100 0.3128 0.4889 0.044 Uiso 1 1 calc R
C11 C 0.1419(2) 1.14225(19) 0.27856(15) 0.0413(6) Uani 1 1 d .
H11 H 0.0932 1.2174 0.2583 0.050 Uiso 1 1 calc R
C22 C 0.7771(2) 1.02274(18) 0.49599(14) 0.0360(6) Uani 1 1 d .
H22A H 0.6895 1.0520 0.4931 0.043 Uiso 1 1 calc R
H22B H 0.8067 1.0854 0.4716 0.043 Uiso 1 1 calc R
O1' O 0.51965(13) 0.83596(12) 0.02521(10) 0.0331(4) Uani 1 1 d .
O2' O 0.13315(12) 1.05104(11) -0.04954(9) 0.0330(4) Uani 1 1 d .
O3' O 0.11007(12) 1.27905(12) -0.03367(10) 0.0332(4) Uani 1 1 d .
C3' C 0.26963(18) 0.85630(17) 0.03498(14) 0.0295(5) Uani 1 1 d .
H3'1 H 0.2944 0.9211 0.0289 0.035 Uiso 1 1 calc R
H3'2 H 0.1912 0.8717 0.0850 0.035 Uiso 1 1 calc R
C5' C 0.17006(18) 0.95635(17) -0.09645(14) 0.0282(5) Uani 1 1 d .
C1' C 0.48714(18) 0.74500(17) 0.05767(14) 0.0275(5) Uani 1 1 d .
C21' C 0.57501(18) 0.64771(17) 0.09151(14) 0.0300(5) Uani 1 1 d .
C6' C 0.04677(18) 1.15648(17) -0.08118(15) 0.0310(5) Uani 1 1 d .
H6'1 H -0.0276 1.1465 -0.0836 0.037 Uiso 1 1 calc R
H6'2 H 0.0860 1.1818 -0.1445 0.037 Uiso 1 1 calc R
C17' C 0.28610(19) 0.75537(18) -0.10060(15) 0.0340(5) Uani 1 1 d .
H17' H 0.3380 0.6851 -0.0756 0.041 Uiso 1 1 calc R
C7' C 0.01033(18) 1.24286(18) -0.01419(15) 0.0315(5) Uani 1 1 d .
H7'1 H -0.0668 1.3087 -0.0216 0.038 Uiso 1 1 calc R
H7'2 H -0.0052 1.2088 0.0507 0.038 Uiso 1 1 calc R
C8' C 0.10407(19) 1.34737(17) 0.02807(14) 0.0297(5) Uani 1 1 d .
C14' C 0.13886(19) 0.95968(18) -0.17781(14) 0.0332(5) Uani 1 1 d .
H14' H 0.0890 1.0301 -0.2041 0.040 Uiso 1 1 calc R
C4' C 0.24354(18) 0.85366(17) -0.05602(14) 0.0283(5) Uani 1 1 d .
C2' C 0.36873(18) 0.74952(17) 0.06517(13) 0.0287(5) Uani 1 1 d .
C20' C 0.5444(2) 0.55447(18) 0.12962(15) 0.0360(6) Uani 1 1 d .
H20' H 0.6045 0.4875 0.1514 0.043 Uiso 1 1 calc R
C18' C 0.3423(2) 0.65366(18) 0.10493(14) 0.0347(5) Uani 1 1 d .
H18' H 0.2624 0.6556 0.1102 0.042 Uiso 1 1 calc R
C9' C 0.20427(18) 1.38108(17) 0.00486(14) 0.0298(5) Uani 1 1 d .
C10' C 0.2066(2) 1.44497(18) 0.06679(15) 0.0372(6) Uani 1 1 d .
H10' H 0.2743 1.4678 0.0533 0.045 Uiso 1 1 calc R
C15' C 0.1812(2) 0.85946(19) -0.21997(15) 0.0378(6) Uani 1 1 d .
H15' H 0.1600 0.8608 -0.2754 0.045 Uiso 1 1 calc R
C22' C 0.69942(18) 0.64758(18) 0.08732(14) 0.0330(5) Uani 1 1 d .
H22C H 0.6859 0.7240 0.1016 0.040 Uiso 1 1 calc R
H22D H 0.7331 0.5917 0.1366 0.040 Uiso 1 1 calc R
C19' C 0.4290(2) 0.55606(19) 0.13685(15) 0.0394(6) Uani 1 1 d .
H19' H 0.4096 0.4913 0.1633 0.047 Uiso 1 1 calc R
C13' C 0.0076(2) 1.38016(17) 0.10826(15) 0.0364(6) Uani 1 1 d .
H13' H -0.0605 1.3579 0.1220 0.044 Uiso 1 1 calc R
C11' C 0.1116(2) 1.47655(19) 0.14865(16) 0.0420(6) Uani 1 1 d .
H11' H 0.1158 1.5191 0.1909 0.050 Uiso 1 1 calc R
C16' C 0.2543(2) 0.75735(19) -0.18179(15) 0.0388(6) Uani 1 1 d .
H16' H 0.2829 0.6885 -0.2107 0.047 Uiso 1 1 calc R
C12' C 0.0118(2) 1.44587(18) 0.16811(15) 0.0396(6) Uani 1 1 d .
H12' H -0.0544 1.4697 0.2226 0.048 Uiso 1 1 calc R
H1N H 0.5208 0.9576 0.1186 0.064(8) Uiso 1 1 d R
H2N H 0.6468 0.9673 0.0964 0.059(7) Uiso 1 1 d R
H1O H 0.629(2) 0.930(2) 0.4321(16) 0.060(8) Uiso 1 1 d .
H4N H 0.552(2) 1.096(2) 0.3553(17) 0.062(9) Uiso 1 1 d .
H1'O H 0.483(2) 0.885(2) -0.0222(18) 0.068(8) Uiso 1 1 d .
H3N H 0.453(2) 1.060(2) 0.3970(18) 0.070(9) Uiso 1 1 d .

loop_
_atom_site_aniso_label
_atom_site_aniso_U_11
_atom_site_aniso_U_22
_atom_site_aniso_U_33
_atom_site_aniso_U_23
_atom_site_aniso_U_13
_atom_site_aniso_U_12
Cl1 0.1116(6) 0.0704(5) 0.0683(5) 0.0007(4) -0.0411(5) -0.0455(5)
Cl2 0.0475(4) 0.0623(5) 0.1366(8) -0.0310(5) -0.0026(5) -0.0260(4)
C3G 0.0453(14) 0.0443(14) 0.0365(14) -0.0031(11) -0.0021(11) -0.0197(11)
O2 0.0255(7) 0.0291(8) 0.0353(8) 0.0042(6) -0.0110(6) -0.0119(6)
O3 0.0302(7) 0.0262(8) 0.0292(8) -0.0050(6) -0.0071(6) -0.0061(6)
O1 0.0232(8) 0.0432(9) 0.0345(9) 0.0067(7) -0.0052(7) -0.0118(7)
C4 0.0270(11) 0.0271(11) 0.0221(11) -0.0031(9) -0.0047(9) -0.0103(9)
C5 0.0265(11) 0.0238(11) 0.0237(11) -0.0018(9) -0.0067(9) -0.0056(9)
C7 0.0266(11) 0.0293(11) 0.0348(12) -0.0107(10) -0.0080(10) -0.0077(9)
N1 0.0445(11) 0.0365(11) 0.0380(11) 0.0017(9) -0.0149(9) -0.0202(10)
C8 0.0248(10) 0.0252(11) 0.0306(12) -0.0003(9) -0.0070(9) -0.0101(9)
C1 0.0234(11) 0.0310(12) 0.0247(11) 0.0048(9) -0.0059(9) -0.0119(9)
N2 0.0337(12) 0.0432(13) 0.0328(12) -0.0041(9) -0.0067(9) -0.0103(10)
C18 0.0307(12) 0.0262(11) 0.0315(12) -0.0025(9) -0.0065(10) -0.0067(10)
C19 0.0232(11) 0.0362(13) 0.0370(13) -0.0008(10) -0.0068(10) -0.0120(10)
C21 0.0314(11) 0.0270(11) 0.0245(11) 0.0010(9) -0.0092(9) -0.0086(9)
C13 0.0288(11) 0.0331(12) 0.0297(12) -0.0060(10) -0.0060(9) -0.0120(10)
C14 0.0312(11) 0.0305(12) 0.0339(12) 0.0017(10) -0.0089(10) -0.0141(10)
C2 0.0309(11) 0.0281(11) 0.0265(11) 0.0006(9) -0.0092(10) -0.0137(9)
C20 0.0335(12) 0.0316(12) 0.0375(13) -0.0016(10) -0.0121(10) -0.0171(10)
C9 0.0285(11) 0.0296(12) 0.0313(12) -0.0039(9) -0.0086(10) -0.0112(9)
C1G 0.0350(12) 0.0320(12) 0.0348(13) 0.0044(10) -0.0110(10) -0.0152(10)
C16 0.0336(12) 0.0278(12) 0.0377(13) -0.0001(10) -0.0143(10) -0.0065(10)
C6 0.0253(11) 0.0324(12) 0.0372(13) -0.0024(10) -0.0078(10) -0.0137(9)
C3 0.0404(13) 0.0353(12) 0.0348(13) 0.0046(10) -0.0145(10) -0.0214(10)
C17 0.0282(11) 0.0337(12) 0.0282(12) -0.0055(9) -0.0079(9) -0.0114(10)
C2G 0.0263(11) 0.0316(12) 0.0368(13) 0.0022(10) -0.0079(10) -0.0098(9)
C12 0.0449(13) 0.0361(13) 0.0354(13) -0.0002(11) -0.0179(11) -0.0138(11)
C10 0.0422(13) 0.0269(12) 0.0377(13) -0.0057(10) -0.0138(11) -0.0065(10)
C15 0.0417(13) 0.0240(12) 0.0431(14) 0.0027(10) -0.0143(11) -0.0114(10)
C11 0.0478(14) 0.0327(13) 0.0393(14) 0.0004(11) -0.0196(12) -0.0076(11)
C22 0.0435(13) 0.0313(12) 0.0294(12) -0.0054(10) -0.0104(10) -0.0093(10)
O1' 0.0362(8) 0.0334(8) 0.0368(9) 0.0045(7) -0.0149(7) -0.0194(7)
O2' 0.0351(8) 0.0278(8) 0.0361(9) -0.0041(7) -0.0154(7) -0.0073(7)
O3' 0.0321(8) 0.0348(8) 0.0335(8) -0.0072(7) -0.0064(7) -0.0133(7)
C3' 0.0264(11) 0.0309(12) 0.0317(12) -0.0044(9) -0.0076(9) -0.0108(9)
C5' 0.0260(11) 0.0300(12) 0.0309(12) -0.0031(10) -0.0055(9) -0.0140(9)
C1' 0.0303(11) 0.0270(11) 0.0280(11) -0.0025(9) -0.0088(9) -0.0128(9)
C21' 0.0318(12) 0.0296(12) 0.0297(12) -0.0065(9) -0.0102(10) -0.0098(10)
C6' 0.0269(11) 0.0292(12) 0.0355(12) -0.0004(10) -0.0118(10) -0.0081(9)
C17' 0.0343(12) 0.0320(12) 0.0325(12) -0.0010(10) -0.0070(10) -0.0119(10)
C7' 0.0270(11) 0.0317(12) 0.0333(12) -0.0017(10) -0.0069(10) -0.0102(9)
C8' 0.0355(12) 0.0217(11) 0.0265(12) -0.0019(9) -0.0130(10) -0.0026(9)
C14' 0.0379(12) 0.0311(12) 0.0297(12) 0.0008(10) -0.0101(10) -0.0132(10)
C4' 0.0265(11) 0.0331(12) 0.0266(11) -0.0023(9) -0.0042(9) -0.0148(10)
C2' 0.0305(11) 0.0329(12) 0.0240(11) -0.0024(9) -0.0063(9) -0.0140(10)
C20' 0.0449(14) 0.0256(12) 0.0400(13) -0.0026(10) -0.0187(11) -0.0106(10)
C18' 0.0376(12) 0.0389(13) 0.0360(13) -0.0009(10) -0.0109(11) -0.0226(11)
C9' 0.0306(11) 0.0248(11) 0.0318(12) -0.0050(9) -0.0135(10) -0.0038(9)
C10' 0.0399(13) 0.0296(12) 0.0413(14) -0.0081(10) -0.0170(11) -0.0060(10)
C15' 0.0501(14) 0.0386(13) 0.0281(12) -0.0016(10) -0.0128(11) -0.0191(11)
C22' 0.0310(11) 0.0319(12) 0.0346(12) -0.0064(10) -0.0140(10) -0.0054(10)
C19' 0.0571(15) 0.0329(13) 0.0374(13) 0.0026(10) -0.0179(12) -0.0245(12)
C13' 0.0394(13) 0.0295(12) 0.0336(13) -0.0032(10) -0.0083(11) -0.0077(10)
C11' 0.0542(15) 0.0321(13) 0.0372(14) -0.0121(10) -0.0165(12) -0.0072(12)
C16' 0.0501(14) 0.0340(13) 0.0309(13) -0.0071(10) -0.0077(11) -0.0152(11)
C12' 0.0438(14) 0.0333(13) 0.0299(13) -0.0064(10) -0.0060(11) -0.0050(11)

loop_
_atom_type_symbol
_atom_type_description
_atom_type_scat_dispersion_real
_atom_type_scat_dispersion_imag
_atom_type_scat_source
C C 0.0033 0.0016 'International Tables Vol C Tables 4.2.6.8 and 6.1.1.4'
H H 0.0000 0.0000 'International Tables Vol C Tables 4.2.6.8 and 6.1.1.4'
O O 0.0106 0.0060 'International Tables Vol C Tables 4.2.6.8 and 6.1.1.4'
N N 0.0061 0.0033 'International Tables Vol C Tables 4.2.6.8 and 6.1.1.4'
Cl Cl 0.1484 0.1585 'International Tables Vol C Tables 4.2.6.8 and 6.1.1.4'

loop_
_geom_angle_atom_site_label_1
_geom_angle_atom_site_label_2
_geom_angle_atom_site_label_3
_geom_angle
_geom_angle_site_symmetry_1
_geom_angle_site_symmetry_3
Cl1 C3G Cl2 112.26(13) . .
C5 O2 C6 118.56(15) . .
C8 O3 C7 116.98(15) . .
C17 C4 C5 117.99(19) . .
C17 C4 C3 123.22(19) . .
C5 C4 C3 118.70(16) . .
O2 C5 C14 123.66(19) . .
O2 C5 C4 115.07(17) . .
C14 C5 C4 121.27(17) . .
O3 C7 C6 109.20(16) . .
O3 C8 C13 123.82(18) . .
O3 C8 C9 115.04(17) . .
C13 C8 C9 121.14(18) . .
O1 C1 C21 119.56(19) . .
O1 C1 C2 119.17(19) . .
C21 C1 C2 121.26(18) . .
C19 C18 C2 121.6(2) . .
C18 C19 C20 119.64(19) . .
C20 C21 C1 118.43(19) . .
C20 C21 C22 120.4(2) . .
C1 C21 C22 121.17(19) . .
C12 C13 C8 119.4(2) . .
C5 C14 C15 119.4(2) . .
C18 C2 C1 117.9(2) . .
C18 C2 C3 121.27(19) . .
C1 C2 C3 120.63(18) . .
C19 C20 C21 121.0(2) . .
C10 C9 C8 117.61(18) . .
C10 C9 C22 122.71(19) . 2_676
C8 C9 C22 119.65(17) . 2_676
N1 C1G C2G 113.33(17) . .
C15 C16 C17 119.50(18) . .
O2 C6 C7 107.22(17) . .
C2 C3 C4 118.83(16) . .
C4 C17 C16 121.4(2) . .
N2 C2G C1G 114.99(17) . .
C11 C12 C13 120.3(2) . .
C9 C10 C11 121.8(2) . .
C16 C15 C14 120.4(2) . .
C12 C11 C10 119.7(2) . .
C21 C22 C9 114.60(17) . 2_676
C5' O2' C6' 117.42(15) . .
C8' O3' C7' 117.53(16) . .
C2' C3' C4' 115.99(17) . .
O2' C5' C14' 123.78(17) . .
O2' C5' C4' 114.64(17) . .
C14' C5' C4' 121.58(19) . .
O1' C1' C21' 116.32(18) . .
O1' C1' C2' 122.85(17) . .
C21' C1' C2' 120.6(2) . .
C20' C21' C1' 118.8(2) . .
C20' C21' C22' 121.76(18) . .
C1' C21' C22' 119.48(19) . .
O2' C6' C7' 107.67(16) . .
C4' C17' C16' 121.25(19) . .
O3' C7' C6' 107.55(16) . .
O3' C8' C13' 123.4(2) . .
O3' C8' C9' 114.95(18) . .
C13' C8' C9' 121.7(2) . .
C15' C14' C5' 119.30(19) . .
C17' C4' C5' 117.73(19) . .
C17' C4' C3' 123.79(18) . .
C5' C4' C3' 118.46(18) . .
C18' C2' C1' 118.30(18) . .
C18' C2' C3' 120.14(19) . .
C1' C2' C3' 121.51(19) . .
C19' C20' C21' 121.8(2) . .
C19' C18' C2' 121.8(2) . .
C10' C9' C8' 117.6(2) . .
C10' C9' C22' 122.8(2) . 2_675
C8' C9' C22' 119.60(19) . 2_675
C9' C10' C11' 121.4(2) . .
C16' C15' C14' 120.2(2) . .
C9' C22' C21' 115.02(17) 2_675 .
C18' C19' C20' 118.7(2) . .
C12' C13' C8' 119.3(2) . .
C12' C11' C10' 119.9(2) . .
C15' C16' C17' 119.9(2) . .
C11' C12' C13' 120.2(2) . .

loop_
_geom_bond_atom_site_label_1
_geom_bond_atom_site_label_2
_geom_bond_distance
_geom_bond_site_symmetry_2
Cl1 C3G 1.744(2) .
Cl2 C3G 1.748(2) .
O2 C5 1.378(2) .
O2 C6 1.431(2) .
O3 C8 1.381(2) .
O3 C7 1.434(2) .
O1 C1 1.379(2) .
C4 C17 1.385(3) .
C4 C5 1.400(3) .
C4 C3 1.513(3) .
C5 C14 1.386(3) .
C7 C6 1.500(3) .
N1 C1G 1.465(3) .
C8 C13 1.395(3) .
C8 C9 1.401(3) .
C1 C21 1.397(3) .
C1 C2 1.404(3) .
N2 C2G 1.464(3) .
C18 C19 1.376(3) .
C18 C2 1.390(3) .
C19 C20 1.385(3) .
C21 C20 1.391(3) .
C21 C22 1.515(3) .
C13 C12 1.390(3) .
C14 C15 1.396(3) .
C2 C3 1.506(3) .
C9 C10 1.388(3) .
C9 C22 1.520(3) 2_676
C1G C2G 1.524(3) .
C16 C15 1.374(3) .
C16 C17 1.399(3) .
C12 C11 1.377(3) .
C10 C11 1.389(3) .
C22 C9 1.520(3) 2_676
O1' C1' 1.359(2) .
O2' C5' 1.374(2) .
O2' C6' 1.433(2) .
O3' C8' 1.377(2) .
O3' C7' 1.422(2) .
C3' C2' 1.508(3) .
C3' C4' 1.522(3) .
C5' C14' 1.391(3) .
C5' C4' 1.403(3) .
C1' C21' 1.398(3) .
C1' C2' 1.401(3) .
C21' C20' 1.385(3) .
C21' C22' 1.511(3) .
C6' C7' 1.491(3) .
C17' C4' 1.380(3) .
C17' C16' 1.397(3) .
C8' C13' 1.389(3) .
C8' C9' 1.401(3) .
C14' C15' 1.383(3) .
C2' C18' 1.394(3) .
C20' C19' 1.381(3) .
C18' C19' 1.381(3) .
C9' C10' 1.384(3) .
C9' C22' 1.509(3) 2_675
C10' C11' 1.396(3) .
C15' C16' 1.381(3) .
C22' C9' 1.509(3) 2_675
C13' C12' 1.388(3) .
C11' C12' 1.377(3) .

loop_
_geom_torsion_atom_site_label_1
_geom_torsion_atom_site_label_2
_geom_torsion_atom_site_label_3
_geom_torsion_atom_site_label_4
_geom_torsion
_geom_torsion_site_symmetry_1
_geom_torsion_site_symmetry_4
C6 O2 C5 C14 5.4(3) . .
C6 O2 C5 C4 -174.84(16) . .
C17 C4 C5 O2 179.32(16) . .
C3 C4 C5 O2 -4.1(3) . .
C17 C4 C5 C14 -1.0(3) . .
C3 C4 C5 C14 175.62(19) . .
C8 O3 C7 C6 171.32(17) . .
C7 O3 C8 C13 -1.2(3) . .
C7 O3 C8 C9 178.40(17) . .
C2 C18 C19 C20 -0.4(3) . .
O1 C1 C21 C20 176.61(17) . .
C2 C1 C21 C20 -3.4(3) . .
O1 C1 C21 C22 -3.8(3) . .
C2 C1 C21 C22 176.24(17) . .
O3 C8 C13 C12 -178.92(19) . .
C9 C8 C13 C12 1.5(3) . .
O2 C5 C14 C15 -179.10(18) . .
C4 C5 C14 C15 1.2(3) . .
C19 C18 C2 C1 -3.0(3) . .
C19 C18 C2 C3 172.45(18) . .
O1 C1 C2 C18 -175.04(16) . .
C21 C1 C2 C18 5.0(3) . .
O1 C1 C2 C3 9.4(3) . .
C21 C1 C2 C3 -170.57(17) . .
C18 C19 C20 C21 2.1(3) . .
C1 C21 C20 C19 -0.2(3) . .
C22 C21 C20 C19 -179.81(18) . .
O3 C8 C9 C10 178.33(19) . .
C13 C8 C9 C10 -2.0(3) . .
O3 C8 C9 C22 -3.7(3) . 2_676
C13 C8 C9 C22 175.9(2) . 2_676
C5 O2 C6 C7 179.49(16) . .
O3 C7 C6 O2 -81.3(2) . .
C18 C2 C3 C4 89.3(2) . .
C1 C2 C3 C4 -95.3(2) . .
C17 C4 C3 C2 -33.1(3) . .
C5 C4 C3 C2 150.56(19) . .
C5 C4 C17 C16 -0.4(3) . .
C3 C4 C17 C16 -176.8(2) . .
C15 C16 C17 C4 1.4(3) . .
N1 C1G C2G N2 173.63(19) . .
C8 C13 C12 C11 -0.1(3) . .
C8 C9 C10 C11 1.3(3) . .
C22 C9 C10 C11 -176.6(2) 2_676 .
C17 C16 C15 C14 -1.2(3) . .
C5 C14 C15 C16 -0.1(3) . .
C13 C12 C11 C10 -0.7(4) . .
C9 C10 C11 C12 0.1(4) . .
C20 C21 C22 C9 -87.6(2) . 2_676
C1 C21 C22 C9 92.8(2) . 2_676
C6' O2' C5' C14' 7.0(3) . .
C6' O2' C5' C4' -173.28(17) . .
O1' C1' C21' C20' 176.89(18) . .
C2' C1' C21' C20' 2.2(3) . .
O1' C1' C21' C22' -2.0(3) . .
C2' C1' C21' C22' -176.65(18) . .
C5' O2' C6' C7' 173.98(17) . .
C8' O3' C7' C6' -171.28(14) . .
O2' C6' C7' O3' 77.12(19) . .
C7' O3' C8' C13' 1.3(2) . .
C7' O3' C8' C9' -179.48(16) . .
O2' C5' C14' C15' 179.7(2) . .
C4' C5' C14' C15' 0.0(3) . .
C16' C17' C4' C5' -1.8(3) . .
C16' C17' C4' C3' 177.0(2) . .
O2' C5' C4' C17' -178.68(18) . .
C14' C5' C4' C17' 1.1(3) . .
O2' C5' C4' C3' 2.5(3) . .
C14' C5' C4' C3' -177.74(19) . .
C2' C3' C4' C17' 13.0(3) . .
C2' C3' C4' C5' -168.32(19) . .
O1' C1' C2' C18' -175.95(19) . .
C21' C1' C2' C18' -1.6(3) . .
O1' C1' C2' C3' 1.6(3) . .
C21' C1' C2' C3' 175.90(19) . .
C4' C3' C2' C18' -76.9(3) . .
C4' C3' C2' C1' 105.6(2) . .
C1' C21' C20' C19' -1.4(3) . .
C22' C21' C20' C19' 177.41(19) . .
C1' C2' C18' C19' 0.2(3) . .
C3' C2' C18' C19' -177.3(2) . .
O3' C8' C9' C10' -176.75(15) . .
C13' C8' C9' C10' 2.5(3) . .
O3' C8' C9' C22' 6.4(2) . 2_675
C13' C8' C9' C22' -174.37(17) . 2_675
C8' C9' C10' C11' -1.1(3) . .
C22' C9' C10' C11' 175.63(18) 2_675 .
C5' C14' C15' C16' -0.3(3) . .
C20' C21' C22' C9' 97.7(2) . 2_675
C1' C21' C22' C9' -83.4(2) . 2_675
C2' C18' C19' C20' 0.5(3) . .
C21' C20' C19' C18' 0.1(3) . .
O3' C8' C13' C12' 177.71(17) . .
C9' C8' C13' C12' -1.5(3) . .
C9' C10' C11' C12' -1.2(3) . .
C14' C15' C16' C17' -0.4(3) . .
C4' C17' C16' C15' 1.5(3) . .
C10' C11' C12' C13' 2.3(3) . .
C8' C13' C12' C11' -1.0(3) . .
